data_4308198
loop_
_publ_author_name
'Tina Buni\<c'
'Melita Tram\<sek'
'Evgeny Goreshnik'
'Ga\<sper Tav\<car'
'Boris \<Zemva'

_publ_contact_author_address
;
Department of Inorganic Chemistry and Technology
Jozef Stefan Institute
Jamova 39 1000 Ljubljana
SLOVENIA 
;
_publ_contact_author_email evgeny.goreshnik@ijs.si
_publ_contact_author_fax '+38614773645 '
_publ_contact_author_name 'Goreshnik, Evgeny'
_publ_contact_author_phone +38614773155
_publ_section_title
;
Metal(II) Hexafluorophosphates(V) (M = Sr, Pb) Containing XeF2-Coordinated
Metal Ions [M(XeF2)3](PF6)2, [Pb3(XeF2)11](PF6)6, and [Sr3(XeF2)10](PF6)6
;
_journal_name_full 'Inorganic Chemistry'
_journal_page_first 5276
_journal_page_last 5282
_journal_paper_doi 10.1021/ic0702365
_journal_volume 46
_journal_year 2007
_chemical_formula_moiety '2(F6 P), 3(F2 Xe), Sr'
_chemical_formula_sum 'F18 P2 Sr Xe3'
_chemical_formula_weight 885.43
_space_group_IT_number 12
_symmetry_cell_setting monoclinic
_symmetry_space_group_name_Hall '-C 2y'
_symmetry_space_group_name_H-M 'C 1 2/m 1'
_audit_creation_date 2006-05-18T12:19:41-00:00
_audit_creation_method 'WinGX routine CIF_UPDATE'
_cell_angle_alpha 90.00
_cell_angle_beta 98.801(6)
_cell_angle_gamma 90.00
_cell_formula_units_Z 4
_cell_length_a 12.232(6)
_cell_length_b 11.947(6)
_cell_length_c 10.898(5)
_cell_measurement_reflns_used 60
_cell_measurement_temperature 200
_cell_measurement_theta_max 29.1292
_cell_measurement_theta_min 6.7574
_cell_volume 1573.8(13)
_computing_cell_refinement 'CrystalClear (Rigaku Corporation, 1999)'
_computing_data_collection 'CrystalClear (Rigaku Corporation, 1999)'
_computing_data_reduction 'CrystalClear (Rigaku Corporation, 1999)'
_computing_publication_material
;
        teXsan for Windows version 1.06 (MSC, 1997-1999)
;
_computing_structure_refinement 'SHELXL-97 (Sheldrick, 1997)'
_computing_structure_solution
;
        SIR92 (Altomare, et. al. 1994)
;
_diffrn_measured_fraction_theta_full 0.965
_diffrn_measured_fraction_theta_max 0.833
_diffrn_measurement_device
;
        Mercury CCD (2x2 bin mode)
;
_diffrn_measurement_method dtprofit.ref
_diffrn_radiation_type MoK\a
_diffrn_radiation_wavelength 0.71069
_diffrn_reflns_av_R_equivalents 0.0273
_diffrn_reflns_limit_h_max 16
_diffrn_reflns_limit_h_min -11
_diffrn_reflns_limit_k_max 12
_diffrn_reflns_limit_k_min -16
_diffrn_reflns_limit_l_max 14
_diffrn_reflns_limit_l_min -14
_diffrn_reflns_number 3345
_diffrn_reflns_theta_full 25
_diffrn_reflns_theta_max 29.12
_diffrn_reflns_theta_min 6.75
_exptl_absorpt_coefficient_mu 10.158
_exptl_absorpt_correction_T_max 0.445
_exptl_absorpt_correction_T_min 0.367
_exptl_absorpt_correction_type multi-scan
_exptl_absorpt_process_details 'Blessing R.H., 1995'
_exptl_crystal_colour Colorless
_exptl_crystal_density_diffrn 3.737
_exptl_crystal_density_method 'not measured'
_exptl_crystal_description Chunk
_exptl_crystal_F_000 1568
_exptl_crystal_size_max 0.11
_exptl_crystal_size_mid 0.09
_exptl_crystal_size_min 0.08
_refine_diff_density_max 1.887
_refine_diff_density_min -1.419
_refine_ls_extinction_method none
_refine_ls_goodness_of_fit_ref 0.89
_refine_ls_matrix_type full
_refine_ls_number_parameters 126
_refine_ls_number_reflns 1844
_refine_ls_number_restraints 0
_refine_ls_restrained_S_all 0.89
_refine_ls_R_factor_gt 0.0332
_refine_ls_shift/su_max 0.001
_refine_ls_structure_factor_coef Fsqd
_refine_ls_weighting_details 'calc w=1/[\s^2^(Fo^2^)+(0.0000P)^2^+0.0000P] where P=(Fo^2^+2Fc^2^)/3'
_refine_ls_weighting_scheme calc
_refine_ls_wR_factor_ref 0.0613
_reflns_number_gt 1295
_reflns_number_total 1844
_reflns_threshold_expression I>2\s(I)
_cod_data_source_file ic0702365-file001_2.cif
_cod_data_source_block '[Sr(XeF2)3](PF6)2'
_cod_depositor_comments
;
The following automatic conversions were performed:
'_exptl_absorpt_correction_type' value 'Multi-scan' changed to
'multi-scan' according to
'/home/saulius/struct/CIF-dictionaries/cif_core.dic' dictionary named
'cif_core.dic' version 2.4.1 from 2010-06-29.

Automatic conversion script
Id: cif_fix_enum 1527 2010-12-29 10:47:43Z saulius 

2022-02-21
Z value and formula fixed to values more according to usual
chemical conventions.                 miguel
;
_cod_original_formula_weight 1770.86
_cod_original_formula_moiety '4(F6 P), 5(F2 Xe), F2 Xe, 2(Sr) '
_cod_original_formula_units_Z 2
_cod_original_formula_sum 'F36 P4 Sr2 Xe6 '
_cod_database_code 4308198

loop_
_symmetry_equiv_pos_as_xyz
'x, y, z'
'x, -y, z'
'x+1/2, y+1/2, z'
'x+1/2, -y+1/2, z'
'-x, -y, -z'
'-x, y, -z'
'-x+1/2, -y+1/2, -z'
'-x+1/2, y+1/2, -z'

loop_
_atom_site_label
_atom_site_type_symbol
_atom_site_fract_x
_atom_site_fract_y
_atom_site_fract_z
_atom_site_U_iso_or_equiv
_atom_site_adp_type
_atom_site_occupancy
_atom_site_symmetry_multiplicity
_atom_site_calc_flag
_atom_site_refinement_flags
_atom_site_disorder_assembly
_atom_site_disorder_group
Xe1 Xe 0.0000 0.5000 0.5000 0.0224(2) Uani 1 4 d S . .
Xe2 Xe 0.5000 0.5000 0.5000 0.0275(2) Uani 1 4 d S . .
Xe3 Xe 0.44464(3) 0.76240(3) 0.16513(4) 0.02356(13) Uani 1 1 d . . .
Sr1 Sr 0.21482(7) 0.5000 0.22502(8) 0.0183(2) Uani 1 2 d S . .
P1 P 0.2500 0.2500 0.5000 0.0204(5) Uani 1 2 d S . .
P2 P 0.3000(2) 0.5000 -0.0938(2) 0.0243(6) Uani 1 2 d S . .
F21 F 0.3971(5) 0.5000 -0.1714(6) 0.0432(16) Uani 1 2 d S . .
F1 F 0.0417(5) 0.5000 0.3299(5) 0.0382(15) Uani 1 2 d S . .
F22 F 0.3823(5) 0.5000 0.0353(6) 0.0450(18) Uani 1 2 d S . .
F3A F 0.5758(3) 0.8551(3) 0.1383(4) 0.0337(10) Uani 1 1 d . . .
F23 F 0.2992(4) 0.6331(3) -0.0907(4) 0.0408(12) Uani 1 1 d . . .
F11 F 0.2324(4) 0.3702(3) 0.4268(4) 0.0407(11) Uani 1 1 d . . .
F24 F 0.1969(5) 0.5000 -0.0104(5) 0.0344(14) Uani 1 2 d S . .
F25 F 0.2096(5) 0.5000 -0.2152(5) 0.0366(15) Uani 1 2 d S . .
F3B F 0.3134(3) 0.6742(3) 0.1891(4) 0.0368(10) Uani 1 1 d . . .
F12 F 0.1806(5) 0.1899(4) 0.3850(5) 0.0677(17) Uani 1 1 d . . .
F2 F 0.4127(5) 0.5000 0.3304(5) 0.0518(19) Uani 1 2 d S . .
F13 F 0.3603(4) 0.2314(4) 0.4434(5) 0.0597(15) Uani 1 1 d . . .

loop_
_atom_site_aniso_label
_atom_site_aniso_U_11
_atom_site_aniso_U_22
_atom_site_aniso_U_33
_atom_site_aniso_U_23
_atom_site_aniso_U_13
_atom_site_aniso_U_12
Xe1 0.0217(4) 0.0225(4) 0.0250(5) 0.000 0.0100(4) 0.000
Xe2 0.0187(4) 0.0298(5) 0.0311(5) 0.000 -0.0057(4) 0.000
Xe3 0.0235(2) 0.0238(2) 0.0239(2) -0.00116(19) 0.00537(17) -0.00554(19)
Sr1 0.0159(4) 0.0178(4) 0.0212(5) 0.000 0.0029(3) 0.000
P1 0.0237(13) 0.0153(11) 0.0240(13) 0.0062(11) 0.0095(10) 0.0041(11)
P2 0.0236(14) 0.0231(13) 0.0253(14) 0.000 0.0010(11) 0.000
F21 0.020(3) 0.064(4) 0.048(4) 0.000 0.014(3) 0.000
F1 0.030(3) 0.062(4) 0.025(3) 0.000 0.014(3) 0.000
F22 0.040(4) 0.043(4) 0.047(4) 0.000 -0.013(3) 0.000
F3A 0.025(2) 0.037(2) 0.041(2) -0.013(2) 0.0117(18) -0.0143(19)
F23 0.051(3) 0.023(2) 0.046(3) 0.003(2) 0.000(2) -0.005(2)
F11 0.058(3) 0.032(2) 0.036(3) 0.018(2) 0.020(2) 0.016(2)
F24 0.041(4) 0.037(3) 0.029(3) 0.000 0.016(3) 0.000
F25 0.036(4) 0.049(4) 0.024(3) 0.000 0.004(3) 0.000
F3B 0.036(2) 0.033(2) 0.044(3) -0.002(2) 0.013(2) -0.017(2)
F12 0.103(5) 0.051(3) 0.044(3) -0.002(2) -0.005(3) -0.027(3)
F2 0.027(4) 0.094(5) 0.029(4) 0.000 -0.011(3) 0.000
F13 0.062(3) 0.057(3) 0.071(4) 0.031(3) 0.044(3) 0.031(3)

loop_
_atom_type_symbol
_atom_type_description
_atom_type_scat_dispersion_real
_atom_type_scat_dispersion_imag
_atom_type_scat_source
Xe Xe -0.4205 1.9578 'International Tables Vol C Tables 4.2.6.8 and 6.1.1.4'
Sr Sr -1.5307 3.2498 'International Tables Vol C Tables 4.2.6.8 and 6.1.1.4'
P P 0.1023 0.0942 'International Tables Vol C Tables 4.2.6.8 and 6.1.1.4'
F F 0.0171 0.0103 'International Tables Vol C Tables 4.2.6.8 and 6.1.1.4'

loop_
_geom_angle_atom_site_label_1
_geom_angle_atom_site_label_2
_geom_angle_atom_site_label_3
_geom_angle
_geom_angle_site_symmetry_1
_geom_angle_site_symmetry_3
_geom_angle_publ_flag
F1 Xe1 F1 180.000(1) 5_566 . ?
F2 Xe2 F2 180.000(1) 5_666 . ?
F3B Xe3 F3A 178.56(16) . . ?
F3B Sr1 F3B 115.1(2) 2_565 . ?
F3B Sr1 F3A 71.20(14) 2_565 3_445 ?
F3B Sr1 F3A 147.40(14) . 3_445 ?
F3B Sr1 F3A 147.40(14) 2_565 4_465 ?
F3B Sr1 F3A 71.20(14) . 4_465 ?
F3A Sr1 F3A 87.30(18) 3_445 4_465 ?
F3B Sr1 F2 67.22(12) 2_565 . ?
F3B Sr1 F2 67.22(12) . . ?
F3A Sr1 F2 136.19(9) 3_445 . ?
F3A Sr1 F2 136.19(9) 4_465 . ?
F3B Sr1 F24 78.95(12) 2_565 . ?
F3B Sr1 F24 78.95(12) . . ?
F3A Sr1 F24 70.79(13) 3_445 . ?
F3A Sr1 F24 70.79(13) 4_465 . ?
F2 Sr1 F24 112.9(2) . . ?
F3B Sr1 F1 122.00(11) 2_565 . ?
F3B Sr1 F1 122.00(11) . . ?
F3A Sr1 F1 66.91(13) 3_445 . ?
F3A Sr1 F1 66.91(13) 4_465 . ?
F2 Sr1 F1 127.0(2) . . ?
F24 Sr1 F1 120.14(18) . . ?
F3B Sr1 F11 129.83(14) 2_565 2_565 ?
F3B Sr1 F11 70.21(14) . 2_565 ?
F3A Sr1 F11 132.46(14) 3_445 2_565 ?
F3A Sr1 F11 82.76(14) 4_465 2_565 ?
F2 Sr1 F11 70.95(16) . 2_565 ?
F24 Sr1 F11 144.52(9) . 2_565 ?
F1 Sr1 F11 66.42(14) . 2_565 ?
F3B Sr1 F11 70.21(14) 2_565 . ?
F3B Sr1 F11 129.83(14) . . ?
F3A Sr1 F11 82.76(14) 3_445 . ?
F3A Sr1 F11 132.46(14) 4_465 . ?
F2 Sr1 F11 70.95(16) . . ?
F24 Sr1 F11 144.52(9) . . ?
F1 Sr1 F11 66.42(14) . . ?
F11 Sr1 F11 70.94(18) 2_565 . ?
F3B Sr1 F22 60.59(11) 2_565 . ?
F3B Sr1 F22 60.59(11) . . ?
F3A Sr1 F22 103.08(12) 3_445 . ?
F3A Sr1 F22 103.08(12) 4_465 . ?
F2 Sr1 F22 67.64(19) . . ?
F24 Sr1 F22 45.27(17) . . ?
F1 Sr1 F22 165.41(16) . . ?
F11 Sr1 F22 124.46(12) 2_565 . ?
F11 Sr1 F22 124.46(12) . . ?
F12 P1 F12 180.000(1) 7_556 . ?
F12 P1 F13 90.8(3) 7_556 7_556 ?
F12 P1 F13 89.2(3) . 7_556 ?
F12 P1 F13 89.2(3) 7_556 . ?
F12 P1 F13 90.8(3) . . ?
F13 P1 F13 180.0(3) 7_556 . ?
F12 P1 F11 89.9(2) 7_556 7_556 ?
F12 P1 F11 90.1(2) . 7_556 ?
F13 P1 F11 89.4(2) 7_556 7_556 ?
F13 P1 F11 90.6(2) . 7_556 ?
F12 P1 F11 90.1(2) 7_556 . ?
F12 P1 F11 89.9(2) . . ?
F13 P1 F11 90.6(2) 7_556 . ?
F13 P1 F11 89.4(2) . . ?
F11 P1 F11 180.000(1) 7_556 . ?
F21 P2 F25 92.2(3) . . ?
F21 P2 F23 91.1(2) . 2_565 ?
F25 P2 F23 90.68(16) . 2_565 ?
F21 P2 F23 91.1(2) . . ?
F25 P2 F23 90.68(16) . . ?
F23 P2 F23 177.4(4) 2_565 . ?
F21 P2 F22 92.7(4) . . ?
F25 P2 F22 175.1(4) . . ?
F23 P2 F22 89.23(16) 2_565 . ?
F23 P2 F22 89.23(16) . . ?
F21 P2 F24 179.7(3) . . ?
F25 P2 F24 88.1(3) . . ?
F23 P2 F24 88.9(2) 2_565 . ?
F23 P2 F24 88.9(2) . . ?
F22 P2 F24 87.0(3) . . ?
Xe1 F1 Sr1 139.6(3) . . ?
P2 F22 Sr1 101.1(3) . . ?
Xe3 F3A Sr1 146.8(2) . 3 ?
P1 F11 Sr1 153.6(2) . . ?
P2 F24 Sr1 126.6(3) . . ?
Xe3 F3B Sr1 154.2(2) . . ?
Xe2 F2 Sr1 140.1(3) . . ?

loop_
_geom_bond_atom_site_label_1
_geom_bond_atom_site_label_2
_geom_bond_distance
_geom_bond_site_symmetry_2
_geom_bond_publ_flag
Xe1 F1 1.996(6) 5_566 ?
Xe1 F1 1.996(6) . ?
Xe2 F2 1.988(5) 5_666 ?
Xe2 F2 1.988(5) . ?
Xe3 F3B 1.971(4) . ?
Xe3 F3A 2.007(4) . ?
Sr1 F3B 2.466(4) 2_565 ?
Sr1 F3B 2.466(4) . ?
Sr1 F3A 2.508(4) 3_445 ?
Sr1 F3A 2.508(4) 4_465 ?
Sr1 F2 2.516(5) . ?
Sr1 F24 2.541(6) . ?
Sr1 F1 2.556(6) . ?
Sr1 F11 2.673(4) 2_565 ?
Sr1 F11 2.673(4) . ?
Sr1 F22 3.126(8) . ?
P1 F12 1.576(5) 7_556 ?
P1 F12 1.576(5) . ?
P1 F13 1.582(5) 7_556 ?
P1 F13 1.582(5) . ?
P1 F11 1.641(4) 7_556 ?
P1 F11 1.641(4) . ?
P2 F21 1.561(7) . ?
P2 F25 1.589(5) . ?
P2 F23 1.591(4) 2_565 ?
P2 F23 1.591(4) . ?
P2 F22 1.599(6) . ?
P2 F24 1.663(6) . ?
F3A Sr1 2.508(4) 3 ?
